data_1566901
loop_
_publ_author_name
'Zhang, Qi'
'Chiou, Mong-Feng'
'Ye, Changqing'
'Yuan, Xiaobin'
'Li, Yajun'
'Bao, Hongli'

_publ_section_title
;
 Radical 1,2,3-Tricarbofunctionalization of \a-Vinyl-\b-Ketoesters Enabled
 by Carbon Shift from All-carbon Quaternary Center
;
_journal_name_full 'Chemical Science'
_journal_paper_doi 10.1039/D2SC00902A
_journal_year 2022
_chemical_formula_moiety 'C23 H18 Cl F3 O3'
_chemical_formula_sum 'C23 H18 Cl F3 O3'
_chemical_formula_weight 434.82
_space_group_crystal_system monoclinic
_space_group_IT_number 14
_space_group_name_Hall '-P 2ybc'
_space_group_name_H-M_alt 'P 1 21/c 1'
_atom_sites_solution_hydrogens geom
_atom_sites_solution_primary dual
_audit_creation_date 2021-08-19
_audit_creation_method
;
Olex2 1.3
(compiled 2020.11.12 svn.r5f609507 for OlexSys, GUI svn.r6272)
;
_audit_update_record
;
2021-09-08 deposited with the CCDC.	2022-05-02 downloaded from the CCDC.
;
_cell_angle_alpha 90
_cell_angle_beta 97.018(5)
_cell_angle_gamma 90
_cell_formula_units_Z 4
_cell_length_a 12.5234(6)
_cell_length_b 9.7432(5)
_cell_length_c 17.5168(9)
_cell_measurement_reflns_used 8012
_cell_measurement_temperature 293(2)
_cell_measurement_theta_max 59.5840
_cell_measurement_theta_min 4.5020
_cell_volume 2121.35(19)
_computing_cell_refinement 'CrysAlisPro 1.171.41.93a (Rigaku OD, 2020)'
_computing_data_collection 'CrysAlisPro 1.171.41.93a (Rigaku OD, 2020)'
_computing_data_reduction 'CrysAlisPro 1.171.41.93a (Rigaku OD, 2020)'
_computing_molecular_graphics 'Olex2 1.3 (Dolomanov et al., 2009)'
_computing_publication_material 'Olex2 1.3 (Dolomanov et al., 2009)'
_computing_structure_refinement 'SHELXL 2018/3 (Sheldrick, 2015)'
_computing_structure_solution 'SHELXT 2018/2 (Sheldrick, 2018)'
_diffrn_ambient_temperature 293(2)
_diffrn_detector 'Hybrid Pixel Array Detector'
_diffrn_detector_area_resol_mean 10.0000
_diffrn_detector_type HyPix
_diffrn_measured_fraction_theta_full 0.996
_diffrn_measured_fraction_theta_max 0.969
_diffrn_measurement_details
;
List of Runs (angles in degrees, time in seconds):

  # Type    Start    End  Width  t~exp~   \w     \q     \k     \f   Frames
#--------------------------------------------------------------------------
  1  \w     78.00 103.00   0.50    0.05    --   73.53  58.00  61.00   50
  2  \w     21.00  47.00   0.50    0.05    --   73.53 -58.00 -79.00   52
  3  \w     32.00  70.00   0.50    0.05    --   73.53 -38.00-180.00   76
  4  \w    -14.00  21.00   0.50    0.05    --   -0.62  38.00-180.00   70
  5  \w     26.00  60.00   0.50    0.05    --   -0.62  38.00-180.00   68
  6  \w    -17.00  70.00   0.50    0.05    --   -0.62  58.00  61.00  174
  7  \w    -89.00  -5.00   0.50    0.05    --  -74.78  58.00  61.00  168
  8  \w    -67.00 -15.00   0.50    0.05    --  -74.78  38.00  30.00  104
  9  \w    -56.00 -28.00   0.50    0.05    --   -0.62 -58.00 -79.00   56
 10  \w   -142.00 -91.00   0.50    0.05    --  -74.78 -99.00  60.00  102
 11  \w   -146.00 -80.00   0.50    0.05    --  -74.78-125.00  60.00  132
 12  \w   -146.00 -87.00   0.50    0.05    --  -74.78-125.00   0.00  118
 13  \w   -144.00-110.00   0.50    0.05    --  -74.78 -99.00  30.00   68
 14  \w   -148.00 -80.00   0.50    0.05    --  -74.78 -58.00 -79.00  136
 15  \w   -147.00 -96.00   0.50    0.05    --  -74.78 -99.00-180.00  102
;
_diffrn_measurement_device 'four-circle diffractometer'
_diffrn_measurement_device_type 'ROD, Synergy Custom system, HyPix'
_diffrn_measurement_method '\w scans'
_diffrn_orient_matrix_type 'CrysAlisPro convention (1999,Acta A55,543-557)'
_diffrn_orient_matrix_UB_11 -0.0572864000
_diffrn_orient_matrix_UB_12 0.0933904000
_diffrn_orient_matrix_UB_13 -0.0436252000
_diffrn_orient_matrix_UB_21 0.0668518000
_diffrn_orient_matrix_UB_22 -0.0131294000
_diffrn_orient_matrix_UB_23 -0.0536671000
_diffrn_orient_matrix_UB_31 -0.0620427000
_diffrn_orient_matrix_UB_32 -0.1001881000
_diffrn_orient_matrix_UB_33 -0.0338151000
_diffrn_radiation_monochromator mirror
_diffrn_radiation_probe x-ray
_diffrn_radiation_type 'Ga K\a'
_diffrn_radiation_wavelength 1.3405
_diffrn_reflns_av_R_equivalents 0.0286
_diffrn_reflns_av_unetI/netI 0.0270
_diffrn_reflns_Laue_measured_fraction_full 0.996
_diffrn_reflns_Laue_measured_fraction_max 0.969
_diffrn_reflns_limit_h_max 16
_diffrn_reflns_limit_h_min -16
_diffrn_reflns_limit_k_max 10
_diffrn_reflns_limit_k_min -12
_diffrn_reflns_limit_l_max 22
_diffrn_reflns_limit_l_min -22
_diffrn_reflns_number 15318
_diffrn_reflns_point_group_measured_fraction_full 0.996
_diffrn_reflns_point_group_measured_fraction_max 0.969
_diffrn_reflns_theta_full 53.543
_diffrn_reflns_theta_max 60.778
_diffrn_reflns_theta_min 4.523
_diffrn_source 'micro-focus metaljet'
_exptl_absorpt_coefficient_mu 1.324
_exptl_absorpt_correction_T_max 1.00000
_exptl_absorpt_correction_T_min 0.57361
_exptl_absorpt_correction_type multi-scan
_exptl_absorpt_process_details
;
CrysAlisPro 1.171.41.93a (Rigaku Oxford Diffraction, 2020)
Empirical absorption correction using spherical harmonics,
implemented in SCALE3 ABSPACK scaling algorithm.
;
_exptl_crystal_colour 'clear yellowish colourless'
_exptl_crystal_colour_lustre clear
_exptl_crystal_colour_modifier yellowish
_exptl_crystal_colour_primary colourless
_exptl_crystal_density_diffrn 1.361
_exptl_crystal_description irregular
_exptl_crystal_F_000 896
_exptl_crystal_size_max 0.03
_exptl_crystal_size_mid 0.022
_exptl_crystal_size_min 0.02
_refine_diff_density_max 0.446
_refine_diff_density_min -0.586
_refine_diff_density_rms 0.046
_refine_ls_extinction_method none
_refine_ls_goodness_of_fit_ref 1.123
_refine_ls_hydrogen_treatment constr
_refine_ls_matrix_type full
_refine_ls_number_parameters 273
_refine_ls_number_reflns 4752
_refine_ls_number_restraints 0
_refine_ls_restrained_S_all 1.123
_refine_ls_R_factor_all 0.0786
_refine_ls_R_factor_gt 0.0626
_refine_ls_shift/su_max 0.001
_refine_ls_shift/su_mean 0.000
_refine_ls_structure_factor_coef Fsqd
_refine_ls_weighting_details 'w=1/[\s^2^(Fo^2^)+(0.1014P)^2^+0.3792P] where P=(Fo^2^+2Fc^2^)/3'
_refine_ls_weighting_scheme calc
_refine_ls_wR_factor_gt 0.1826
_refine_ls_wR_factor_ref 0.1974
_reflns_Friedel_coverage 0.000
_reflns_number_gt 3479
_reflns_number_total 4752
_reflns_threshold_expression 'I > 2\s(I)'
_cod_data_source_file d2sc00902a3.cif
_cod_data_source_block zq-6-58-2_auto
_cod_database_code 1566901
_shelx_shelxl_version_number 2018/3
_chemical_oxdiff_formula CHOClF
_shelx_space_group_comment
;
The symmetry employed for this shelxl refinement is uniquely defined
by the following loop, which should always be used as a source of
symmetry information in preference to the above space-group names.
They are only intended as comments.
;
_shelx_estimated_absorpt_t_max 0.974
_shelx_estimated_absorpt_t_min 0.961
_reflns_odcompleteness_completeness 99.63
_reflns_odcompleteness_iscentric 1
_reflns_odcompleteness_theta 56.82
_olex2_refinement_description
;
1. Fixed Uiso
 At 1.2 times of:
  All C(H) groups, All C(H,H) groups
 At 1.5 times of:
  All C(H,H,H) groups
2.a Ternary CH refined with riding coordinates:
 C00B(H00C)
2.b Secondary CH2 refined with riding coordinates:
 C009(H00A,H00B), C00J(H00D,H00E)
2.c Aromatic/amide H refined with riding coordinates:
 C00H(H00H), C00K(H00K), C00P(H00P), C00Q(H00Q), C00R(H00R), C00S(H00S),
 C00U(H00U)
2.d Idealised Me refined as rotating group:
 C00L(H00F,H00G,H00I), C00T(H00J,H00L,H00M)
;
_olex2_submission_special_instructions 'No special instructions were received'
_oxdiff_exptl_absorpt_empirical_details
;
Empirical correction (ABSPACK) includes:
- Absorption correction using spherical harmonics
- Frame scaling
;
_oxdiff_exptl_absorpt_empirical_full_max 1.828
_oxdiff_exptl_absorpt_empirical_full_min 0.687

loop_
_space_group_symop_operation_xyz
'x, y, z'
'-x, y+1/2, -z+1/2'
'-x, -y, -z'
'x, -y-1/2, z-1/2'

loop_
_atom_site_label
_atom_site_type_symbol
_atom_site_fract_x
_atom_site_fract_y
_atom_site_fract_z
_atom_site_U_iso_or_equiv
_atom_site_adp_type
_atom_site_occupancy
_atom_site_site_symmetry_order
_atom_site_calc_flag
_atom_site_refinement_flags_posn
_atom_site_refinement_flags_adp
_atom_site_refinement_flags_occupancy
_atom_site_disorder_assembly
_atom_site_disorder_group
Cl01 Cl 1.15820(7) 0.14142(12) 0.58270(8) 0.1394(5) Uani 1 1 d . . . . .
O002 O 0.55686(14) 0.77188(14) 0.32946(8) 0.0632(4) Uani 1 1 d . . . . .
O003 O 0.58313(14) 0.69698(15) 0.45090(8) 0.0651(4) Uani 1 1 d . . . . .
O004 O 0.47157(12) 0.61201(16) 0.15822(8) 0.0607(4) Uani 1 1 d . . . . .
F005 F 0.81394(14) 0.5893(2) 0.15054(12) 0.1165(7) Uani 1 1 d . . . . .
F006 F 0.68272(16) 0.4512(3) 0.12586(11) 0.1196(7) Uani 1 1 d . . . . .
F007 F 0.80000(16) 0.4161(2) 0.22130(13) 0.1244(8) Uani 1 1 d . . . . .
C008 C 0.57674(15) 0.6808(2) 0.37532(11) 0.0474(4) Uani 1 1 d . . . . .
C009 C 0.49874(16) 0.4443(2) 0.37734(11) 0.0513(4) Uani 1 1 d . . . . .
H00A H 0.510375 0.348397 0.365936 0.062 Uiso 1 1 calc R U . . .
H00B H 0.498206 0.452877 0.432456 0.062 Uiso 1 1 calc R U . . .
C00A C 0.59207(14) 0.53068(19) 0.35262(10) 0.0458(4) Uani 1 1 d . . . . .
C00B C 0.58789(15) 0.5207(2) 0.26394(10) 0.0466(4) Uani 1 1 d . . . . .
H00C H 0.596487 0.423454 0.251765 0.056 Uiso 1 1 calc R U . . .
C00C C 0.69330(16) 0.4738(2) 0.39148(12) 0.0534(5) Uani 1 1 d . . . . .
C00D C 0.39174(16) 0.4888(2) 0.33701(11) 0.0518(5) Uani 1 1 d . . . . .
C00E C 0.38214(15) 0.5442(2) 0.26325(11) 0.0493(4) Uani 1 1 d . . . . .
C00F C 0.47901(16) 0.56505(19) 0.22301(10) 0.0476(4) Uani 1 1 d . . . . .
C00G C 0.77124(17) 0.4143(2) 0.42162(12) 0.0566(5) Uani 1 1 d . . . . .
C00H C 0.28165(17) 0.5850(2) 0.22673(13) 0.0607(5) Uani 1 1 d . . . . .
H00H H 0.276564 0.623349 0.177792 0.073 Uiso 1 1 calc R U . . .
C00I C 0.86403(16) 0.3443(2) 0.45895(12) 0.0562(5) Uani 1 1 d . . . . .
C00J C 0.68040(17) 0.5981(2) 0.23230(13) 0.0590(5) Uani 1 1 d . . . . .
H00D H 0.650628 0.676325 0.202712 0.071 Uiso 1 1 calc R U . . .
H00E H 0.728930 0.633105 0.275292 0.071 Uiso 1 1 calc R U . . .
C00K C 0.29960(19) 0.4745(3) 0.37298(15) 0.0744(7) Uani 1 1 d . . . . .
H00K H 0.304282 0.438566 0.422467 0.089 Uiso 1 1 calc R U . . .
C00L C 0.5628(3) 0.8341(3) 0.47787(15) 0.0828(8) Uani 1 1 d . . . . .
H00F H 0.493326 0.864439 0.454912 0.124 Uiso 1 1 calc R U . . .
H00G H 0.617037 0.895563 0.463739 0.124 Uiso 1 1 calc R U . . .
H00I H 0.564745 0.833074 0.532822 0.124 Uiso 1 1 calc R U . . .
C00M C 0.7431(2) 0.5140(3) 0.18309(15) 0.0736(7) Uani 1 1 d . . . . .
C00N C 0.18965(19) 0.5693(3) 0.26232(16) 0.0750(7) Uani 1 1 d . . . . .
C00O C 1.0441(2) 0.2160(3) 0.53309(18) 0.0821(8) Uani 1 1 d . . . . .
C00P C 0.9647(2) 0.3682(3) 0.43857(18) 0.0903(9) Uani 1 1 d . . . . .
H00P H 0.972492 0.429813 0.399061 0.108 Uiso 1 1 calc R U . . .
C00Q C 1.0549(2) 0.3034(4) 0.4751(2) 0.0957(10) Uani 1 1 d . . . . .
H00Q H 1.122279 0.319958 0.459858 0.115 Uiso 1 1 calc R U . . .
C00R C 0.8559(2) 0.2516(4) 0.5160(2) 0.1018(11) Uani 1 1 d . . . . .
H00R H 0.788414 0.231148 0.530089 0.122 Uiso 1 1 calc R U . . .
C00S C 0.2013(2) 0.5135(3) 0.33547(17) 0.0869(8) Uani 1 1 d . . . . .
H00S H 0.140360 0.501888 0.360259 0.104 Uiso 1 1 calc R U . . .
C00T C 0.0811(2) 0.6138(4) 0.2238(2) 0.1071(11) Uani 1 1 d . . . . .
H00J H 0.049804 0.677828 0.256304 0.161 Uiso 1 1 calc R U . . .
H00L H 0.035128 0.535112 0.215027 0.161 Uiso 1 1 calc R U . . .
H00M H 0.089239 0.656797 0.175549 0.161 Uiso 1 1 calc R U . . .
C00U C 0.9451(2) 0.1874(4) 0.5533(2) 0.1222(15) Uani 1 1 d . . . . .
H00U H 0.937785 0.124619 0.592323 0.147 Uiso 1 1 calc R U . . .

loop_
_atom_site_aniso_label
_atom_site_aniso_U_11
_atom_site_aniso_U_22
_atom_site_aniso_U_33
_atom_site_aniso_U_23
_atom_site_aniso_U_13
_atom_site_aniso_U_12
Cl01 0.0731(5) 0.1464(9) 0.1918(11) 0.0776(8) -0.0120(5) 0.0255(5)
O002 0.0927(11) 0.0455(8) 0.0507(7) 0.0037(6) 0.0053(7) 0.0065(7)
O003 0.1008(12) 0.0516(8) 0.0430(7) -0.0024(6) 0.0089(7) 0.0072(8)
O004 0.0699(9) 0.0650(9) 0.0475(7) 0.0099(7) 0.0079(6) -0.0004(7)
F005 0.0907(12) 0.1462(17) 0.1257(15) 0.0166(13) 0.0655(11) -0.0004(11)
F006 0.1089(13) 0.1624(19) 0.0926(12) -0.0526(13) 0.0325(10) 0.0005(13)
F007 0.1116(14) 0.1289(16) 0.1403(17) 0.0322(14) 0.0461(12) 0.0617(13)
C008 0.0519(10) 0.0458(10) 0.0446(9) -0.0004(8) 0.0063(7) -0.0005(8)
C009 0.0595(11) 0.0454(10) 0.0497(10) 0.0065(8) 0.0100(8) -0.0005(8)
C00A 0.0510(10) 0.0426(9) 0.0438(9) 0.0023(7) 0.0067(7) 0.0020(8)
C00B 0.0528(10) 0.0437(9) 0.0442(9) -0.0010(7) 0.0102(7) 0.0009(8)
C00C 0.0565(11) 0.0510(11) 0.0527(10) 0.0024(9) 0.0069(8) 0.0023(9)
C00D 0.0549(10) 0.0482(10) 0.0537(10) 0.0011(8) 0.0120(8) -0.0060(8)
C00E 0.0515(10) 0.0469(10) 0.0492(10) -0.0031(8) 0.0050(8) -0.0044(8)
C00F 0.0589(11) 0.0419(9) 0.0420(9) -0.0028(7) 0.0069(7) -0.0027(8)
C00G 0.0569(11) 0.0561(12) 0.0565(11) 0.0028(9) 0.0066(9) 0.0051(9)
C00H 0.0548(11) 0.0652(13) 0.0606(12) -0.0007(10) 0.0010(9) -0.0036(10)
C00I 0.0528(11) 0.0591(12) 0.0566(11) 0.0036(9) 0.0063(8) 0.0048(9)
C00J 0.0565(11) 0.0664(13) 0.0566(11) 0.0041(10) 0.0166(9) -0.0022(10)
C00K 0.0606(13) 0.0932(18) 0.0727(14) 0.0169(13) 0.0211(11) -0.0049(13)
C00L 0.126(2) 0.0627(15) 0.0599(13) -0.0165(11) 0.0119(14) 0.0104(15)
C00M 0.0613(13) 0.0925(18) 0.0708(15) 0.0064(13) 0.0234(11) 0.0112(13)
C00N 0.0516(12) 0.0847(17) 0.0874(17) -0.0004(14) 0.0037(11) -0.0042(11)
C00O 0.0620(14) 0.0809(18) 0.1019(19) 0.0281(15) 0.0044(13) 0.0125(12)
C00P 0.0584(14) 0.113(2) 0.101(2) 0.0504(18) 0.0144(13) 0.0083(14)
C00Q 0.0537(13) 0.113(2) 0.122(2) 0.046(2) 0.0151(14) 0.0071(14)
C00R 0.0566(14) 0.121(2) 0.132(3) 0.071(2) 0.0275(15) 0.0179(15)
C00S 0.0544(13) 0.115(2) 0.0950(19) 0.0171(17) 0.0250(12) -0.0057(14)
C00T 0.0512(14) 0.144(3) 0.123(3) 0.006(2) -0.0014(15) 0.0035(16)
C00U 0.0706(17) 0.143(3) 0.156(3) 0.099(3) 0.0248(18) 0.0252(19)

loop_
_atom_type_symbol
_atom_type_description
_atom_type_scat_dispersion_real
_atom_type_scat_dispersion_imag
_atom_type_scat_source
C C 0.0137 0.0067 'International Tables Vol C Tables 4.2.6.8 and 6.1.1.4'
H H 0.0000 0.0000 'International Tables Vol C Tables 4.2.6.8 and 6.1.1.4'
Cl Cl 0.3281 0.5435 'International Tables Vol C Tables 4.2.6.8 and 6.1.1.4'
F F 0.0583 0.0400 'International Tables Vol C Tables 4.2.6.8 and 6.1.1.4'
O O 0.0389 0.0241 'International Tables Vol C Tables 4.2.6.8 and 6.1.1.4'

loop_
_geom_angle_atom_site_label_1
_geom_angle_atom_site_label_2
_geom_angle_atom_site_label_3
_geom_angle
_geom_angle_site_symmetry_1
_geom_angle_site_symmetry_3
_geom_angle_publ_flag
C008 O003 C00L 116.31(17) . . ?
O002 C008 O003 124.18(18) . . ?
O002 C008 C00A 123.56(17) . . ?
O003 C008 C00A 112.19(16) . . ?
H00A C009 H00B 107.9 . . ?
C00A C009 H00A 109.2 . . ?
C00A C009 H00B 109.2 . . ?
C00D C009 H00A 109.2 . . ?
C00D C009 H00B 109.2 . . ?
C00D C009 C00A 111.93(15) . . ?
C008 C00A C009 108.91(15) . . ?
C008 C00A C00B 109.23(15) . . ?
C009 C00A C00B 108.20(15) . . ?
C00C C00A C008 111.55(16) . . ?
C00C C00A C009 107.67(15) . . ?
C00C C00A C00B 111.18(15) . . ?
C00A C00B H00C 106.7 . . ?
C00F C00B C00A 111.86(14) . . ?
C00F C00B H00C 106.7 . . ?
C00F C00B C00J 111.15(16) . . ?
C00J C00B C00A 113.25(16) . . ?
C00J C00B H00C 106.7 . . ?
C00G C00C C00A 173.3(2) . . ?
C00E C00D C009 121.33(17) . . ?
C00K C00D C009 120.11(19) . . ?
C00K C00D C00E 118.6(2) . . ?
C00D C00E C00F 120.61(17) . . ?
C00D C00E C00H 120.40(18) . . ?
C00H C00E C00F 118.97(18) . . ?
O004 C00F C00B 120.52(17) . . ?
O004 C00F C00E 121.25(18) . . ?
C00E C00F C00B 118.19(16) . . ?
C00C C00G C00I 178.9(2) . . ?
C00E C00H H00H 119.5 . . ?
C00N C00H C00E 121.0(2) . . ?
C00N C00H H00H 119.5 . . ?
C00P C00I C00G 121.3(2) . . ?
C00R C00I C00G 121.4(2) . . ?
C00R C00I C00P 117.3(2) . . ?
C00B C00J H00D 108.7 . . ?
C00B C00J H00E 108.7 . . ?
H00D C00J H00E 107.6 . . ?
C00M C00J C00B 114.4(2) . . ?
C00M C00J H00D 108.7 . . ?
C00M C00J H00E 108.7 . . ?
C00D C00K H00K 120.0 . . ?
C00S C00K C00D 120.0(2) . . ?
C00S C00K H00K 120.0 . . ?
O003 C00L H00F 109.5 . . ?
O003 C00L H00G 109.5 . . ?
O003 C00L H00I 109.5 . . ?
H00F C00L H00G 109.5 . . ?
H00F C00L H00I 109.5 . . ?
H00G C00L H00I 109.5 . . ?
F005 C00M C00J 111.9(2) . . ?
F006 C00M F005 106.1(2) . . ?
F006 C00M C00J 113.6(2) . . ?
F007 C00M F005 105.5(2) . . ?
F007 C00M F006 105.7(3) . . ?
F007 C00M C00J 113.3(2) . . ?
C00H C00N C00T 121.5(3) . . ?
C00S C00N C00H 117.5(2) . . ?
C00S C00N C00T 121.0(2) . . ?
C00Q C00O Cl01 119.3(2) . . ?
C00Q C00O C00U 120.4(2) . . ?
C00U C00O Cl01 120.3(2) . . ?
C00I C00P H00P 119.1 . . ?
C00I C00P C00Q 121.8(2) . . ?
C00Q C00P H00P 119.1 . . ?
C00O C00Q C00P 119.2(2) . . ?
C00O C00Q H00Q 120.4 . . ?
C00P C00Q H00Q 120.4 . . ?
C00I C00R H00R 119.3 . . ?
C00I C00R C00U 121.4(2) . . ?
C00U C00R H00R 119.3 . . ?
C00K C00S C00N 122.5(2) . . ?
C00K C00S H00S 118.7 . . ?
C00N C00S H00S 118.7 . . ?
C00N C00T H00J 109.5 . . ?
C00N C00T H00L 109.5 . . ?
C00N C00T H00M 109.5 . . ?
H00J C00T H00L 109.5 . . ?
H00J C00T H00M 109.5 . . ?
H00L C00T H00M 109.5 . . ?
C00O C00U C00R 119.8(3) . . ?
C00O C00U H00U 120.1 . . ?
C00R C00U H00U 120.1 . . ?

loop_
_geom_bond_atom_site_label_1
_geom_bond_atom_site_label_2
_geom_bond_distance
_geom_bond_site_symmetry_2
_geom_bond_publ_flag
Cl01 C00O 1.738(3) . ?
O002 C008 1.202(2) . ?
O003 C008 1.326(2) . ?
O003 C00L 1.450(3) . ?
O004 C00F 1.217(2) . ?
F005 C00M 1.332(3) . ?
F006 C00M 1.329(3) . ?
F007 C00M 1.323(3) . ?
C008 C00A 1.534(3) . ?
C009 H00A 0.9700 . ?
C009 H00B 0.9700 . ?
C009 C00A 1.545(3) . ?
C009 C00D 1.500(3) . ?
C00A C00B 1.551(2) . ?
C00A C00C 1.472(3) . ?
C00B H00C 0.9800 . ?
C00B C00F 1.524(3) . ?
C00B C00J 1.541(3) . ?
C00C C00G 1.201(3) . ?
C00D C00E 1.392(3) . ?
C00D C00K 1.388(3) . ?
C00E C00F 1.490(3) . ?
C00E C00H 1.398(3) . ?
C00G C00I 1.434(3) . ?
C00H H00H 0.9300 . ?
C00H C00N 1.384(3) . ?
C00I C00P 1.372(3) . ?
C00I C00R 1.361(3) . ?
C00J H00D 0.9700 . ?
C00J H00E 0.9700 . ?
C00J C00M 1.482(3) . ?
C00K H00K 0.9300 . ?
C00K C00S 1.376(4) . ?
C00L H00F 0.9600 . ?
C00L H00G 0.9600 . ?
C00L H00I 0.9600 . ?
C00N C00S 1.383(4) . ?
C00N C00T 1.505(4) . ?
C00O C00Q 1.344(4) . ?
C00O C00U 1.359(4) . ?
C00P H00P 0.9300 . ?
C00P C00Q 1.381(4) . ?
C00Q H00Q 0.9300 . ?
C00R H00R 0.9300 . ?
C00R C00U 1.374(4) . ?
C00S H00S 0.9300 . ?
C00T H00J 0.9600 . ?
C00T H00L 0.9600 . ?
C00T H00M 0.9600 . ?
C00U H00U 0.9300 . ?

loop_
_geom_torsion_atom_site_label_1
_geom_torsion_atom_site_label_2
_geom_torsion_atom_site_label_3
_geom_torsion_atom_site_label_4
_geom_torsion
_geom_torsion_site_symmetry_1
_geom_torsion_site_symmetry_2
_geom_torsion_site_symmetry_3
_geom_torsion_site_symmetry_4
_geom_torsion_publ_flag
Cl01 C00O C00Q C00P -176.5(3) . . . . ?
Cl01 C00O C00U C00R 177.1(3) . . . . ?
O002 C008 C00A C009 -113.0(2) . . . . ?
O002 C008 C00A C00B 5.0(3) . . . . ?
O002 C008 C00A C00C 128.3(2) . . . . ?
O003 C008 C00A C009 64.1(2) . . . . ?
O003 C008 C00A C00B -177.88(15) . . . . ?
O003 C008 C00A C00C -54.6(2) . . . . ?
C008 C00A C00B C00F -62.53(19) . . . . ?
C008 C00A C00B C00J 64.0(2) . . . . ?
C009 C00A C00B C00F 55.9(2) . . . . ?
C009 C00A C00B C00J -177.56(16) . . . . ?
C009 C00D C00E C00F -1.9(3) . . . . ?
C009 C00D C00E C00H -179.98(19) . . . . ?
C009 C00D C00K C00S -179.1(3) . . . . ?
C00A C009 C00D C00E 30.4(3) . . . . ?
C00A C009 C00D C00K -149.9(2) . . . . ?
C00A C00B C00F O004 152.79(18) . . . . ?
C00A C00B C00F C00E -29.6(2) . . . . ?
C00A C00B C00J C00M 126.6(2) . . . . ?
C00B C00J C00M F005 173.1(2) . . . . ?
C00B C00J C00M F006 52.9(3) . . . . ?
C00B C00J C00M F007 -67.8(3) . . . . ?
C00C C00A C00B C00F 173.95(16) . . . . ?
C00C C00A C00B C00J -59.5(2) . . . . ?
C00D C009 C00A C008 62.3(2) . . . . ?
C00D C009 C00A C00B -56.3(2) . . . . ?
C00D C009 C00A C00C -176.56(16) . . . . ?
C00D C00E C00F O004 179.18(18) . . . . ?
C00D C00E C00F C00B 1.5(3) . . . . ?
C00D C00E C00H C00N -1.1(3) . . . . ?
C00D C00K C00S C00N -0.9(5) . . . . ?
C00E C00D C00K C00S 0.7(4) . . . . ?
C00E C00H C00N C00S 0.8(4) . . . . ?
C00E C00H C00N C00T 179.6(3) . . . . ?
C00F C00B C00J C00M -106.5(2) . . . . ?
C00F C00E C00H C00N -179.2(2) . . . . ?
C00G C00I C00P C00Q 178.7(3) . . . . ?
C00G C00I C00R C00U -178.1(4) . . . . ?
C00H C00E C00F O004 -2.7(3) . . . . ?
C00H C00E C00F C00B 179.63(18) . . . . ?
C00H C00N C00S C00K 0.2(5) . . . . ?
C00I C00P C00Q C00O -1.0(6) . . . . ?
C00I C00R C00U C00O -0.3(7) . . . . ?
C00J C00B C00F O004 25.1(3) . . . . ?
C00J C00B C00F C00E -157.23(16) . . . . ?
C00K C00D C00E C00F 178.4(2) . . . . ?
C00K C00D C00E C00H 0.3(3) . . . . ?
C00L O003 C008 O002 0.9(3) . . . . ?
C00L O003 C008 C00A -176.2(2) . . . . ?
C00P C00I C00R C00U 1.9(5) . . . . ?
C00Q C00O C00U C00R -2.1(7) . . . . ?
C00R C00I C00P C00Q -1.2(5) . . . . ?
C00T C00N C00S C00K -178.6(3) . . . . ?
C00U C00O C00Q C00P 2.7(6) . . . . ?
